data_4512785
loop_
_publ_author_name
'Saraswatula, Viswanadha G.'
'Saha, Binoy K.'

_publ_section_title
;
 Modulation of Thermal Expansion by Guests and Polymorphism in a Hydrogen
 Bonded Host
;
_journal_issue 2
_journal_name_full 'Crystal Growth &amp; Design'
_journal_page_first 593
_journal_paper_doi 10.1021/cg501178f
_journal_volume 15
_journal_year 2015
_chemical_formula_moiety 'C30 H28 O4,2(C7 H8 O6)'
_chemical_formula_sum 'C44 H44 O6'
_chemical_formula_weight 668.79
_chemical_name_common 1-oc-2D-298K
_chemical_name_systematic
;
 1,1,4,4-tetrakis(4-hydroxyphenyl)cyclohexane, 2-methylphenol 
;
_space_group_crystal_system monoclinic
_space_group_IT_number 14
_space_group_name_Hall '-P 2yn'
_space_group_name_H-M_alt 'P 1 21/n 1'
_symmetry_space_group_name_Hall '-P 2yn'
_symmetry_space_group_name_H-M 'P 1 21/n 1'
_atom_sites_solution_hydrogens geom
_atom_sites_solution_primary direct
_atom_sites_solution_secondary difmap
_audit_creation_date 2014-04-13
_audit_creation_method
;
Olex2 1.2
(compiled 2013.11.15 svn.r2834 for OlexSys, GUI svn.r4720)
;
_cell_angle_alpha 90.00
_cell_angle_beta 90.023(4)
_cell_angle_gamma 90.00
_cell_formula_units_Z 2
_cell_length_a 10.1086(3)
_cell_length_b 10.0637(3)
_cell_length_c 17.1197(6)
_cell_measurement_reflns_used 3758
_cell_measurement_temperature 298(2)
_cell_measurement_theta_max 29.1386
_cell_measurement_theta_min 2.8503
_cell_volume 1741.59(10)
_computing_cell_refinement
;
CrysAlisPro, Oxford Diffraction Ltd.,
Version 1.171.34.44 (release 25-10-2010 CrysAlis171 .NET)
(compiled Oct 25 2010,18:11:34)
;
_computing_data_collection
;
CrysAlisPro, Oxford Diffraction Ltd.,
Version 1.171.34.44 (release 25-10-2010 CrysAlis171 .NET)
(compiled Oct 25 2010,18:11:34)
;
_computing_data_reduction
;
CrysAlisPro, Oxford Diffraction Ltd.,
Version 1.171.34.44 (release 25-10-2010 CrysAlis171 .NET)
(compiled Oct 25 2010,18:11:34)
;
_computing_molecular_graphics 'Olex2 (Dolomanov et al., 2009)'
_computing_publication_material 'Olex2 (Dolomanov et al., 2009)'
_computing_structure_refinement 'ShelXL (Sheldrick, 2008)'
_computing_structure_solution 'ShelXS (Sheldrick, 2008)'
_diffrn_ambient_temperature 298(2)
_diffrn_measured_fraction_theta_full 0.886
_diffrn_measured_fraction_theta_max 0.886
_diffrn_measurement_device_type 'Xcalibur, Eos'
_diffrn_measurement_method '\w scans'
_diffrn_radiation_monochromator graphite
_diffrn_radiation_type MoK\a
_diffrn_radiation_wavelength 0.71073
_diffrn_reflns_av_R_equivalents 0.0223
_diffrn_reflns_av_unetI/netI 0.0258
_diffrn_reflns_limit_h_max 12
_diffrn_reflns_limit_h_min -7
_diffrn_reflns_limit_k_max 11
_diffrn_reflns_limit_k_min -11
_diffrn_reflns_limit_l_max 20
_diffrn_reflns_limit_l_min -20
_diffrn_reflns_number 7438
_diffrn_reflns_theta_full 25.00
_diffrn_reflns_theta_max 25.00
_diffrn_reflns_theta_min 2.86
_diffrn_source 'fine-focus sealed tube'
_exptl_absorpt_coefficient_mu 0.084
_exptl_absorpt_correction_T_max 0.9602
_exptl_absorpt_correction_T_min 0.9507
_exptl_absorpt_correction_type multi-scan
_exptl_absorpt_process_details
;
CrysAlisPro, Oxford Diffraction Ltd.,
Version 1.171.34.44 (release 25-10-2010 CrysAlis171 .NET)
(compiled Oct 25 2010,18:11:34)
Empirical absorption correction using spherical harmonics,
 implemented in SCALE3 ABSPACK scaling algorithm.
;
_exptl_crystal_colour COLOURLESS
_exptl_crystal_density_diffrn 1.275
_exptl_crystal_density_method 'not measured'
_exptl_crystal_description block
_exptl_crystal_F_000 712
_exptl_crystal_size_max 0.61
_exptl_crystal_size_mid 0.6
_exptl_crystal_size_min 0.49
_refine_diff_density_max 0.290
_refine_diff_density_min -0.231
_refine_diff_density_rms 0.036
_refine_ls_extinction_method none
_refine_ls_goodness_of_fit_ref 1.026
_refine_ls_hydrogen_treatment constr
_refine_ls_matrix_type full
_refine_ls_number_parameters 277
_refine_ls_number_reflns 2715
_refine_ls_number_restraints 16
_refine_ls_restrained_S_all 1.042
_refine_ls_R_factor_all 0.0586
_refine_ls_R_factor_gt 0.0434
_refine_ls_shift/su_max 0.000
_refine_ls_shift/su_mean 0.000
_refine_ls_structure_factor_coef Fsqd
_refine_ls_weighting_details 'calc w=1/[\s^2^(Fo^2^)+(0.0482P)^2^+0.6608P] where P=(Fo^2^+2Fc^2^)/3'
_refine_ls_weighting_scheme calc
_refine_ls_wR_factor_gt 0.1017
_refine_ls_wR_factor_ref 0.1129
_reflns_number_gt 2133
_reflns_number_total 2715
_reflns_threshold_expression >2sigma(I)
_cod_data_source_file 1-oc-2D-combined.cif
_cod_data_source_block 1-oc-2d-298k
_cod_database_code 4512785
_olex2_refinement_description
;
1. Fixed Uiso
 At 1.2 times of:
  All C(H) groups, All C(H,H) groups
 At 1.5 times of:
  All C(H,H,H) groups, All O(H) groups
2. Restrained distances
 C21B-C16B \\sim C17B-C16B \\sim C18B-C17B \\sim C19B-C18B \\sim C20B-C19B
\\sim C21B-C20B
 with sigma of 0.02
3. Others
 1*[Sof(O3A)+Sof(H3AA)+Sof(C16A)+Sof(C17A)+Sof(C18A)+Sof(H18A)+Sof(C21A)+
 Sof(H21A)+Sof(C22A)+Sof(H22D)+Sof(H22E)+Sof(H22F)+Sof(C19A)+Sof(H19A)+
 Sof(C20A)+Sof(H20A)+Sof(C17B)+Sof(H17B)+Sof(C21B)+Sof(C19B)+Sof(H19B)+
 Sof(C22B)+Sof(H22A)+Sof(H22B)+Sof(H22C)+Sof(C18B)+Sof(H18B)+Sof(C16B)+
 Sof(C20B)]+1*[Sof(O3B)+Sof(H3BA)]+1*[Sof(O3C)+Sof(H3C)]=1 with esd of 0.0001
 Sof(C17B)=Sof(H17B)=Sof(C21B)=Sof(C19B)=Sof(H19B)=Sof(C22B)=Sof(H22A)=
 Sof(H22B)=Sof(H22C)=Sof(C18B)=Sof(H18B)=Sof(C16B)=Sof(C20B)=1-FVAR(1)
 Sof(O3A)=Sof(H3AA)=Sof(C16A)=Sof(C17A)=Sof(C18A)=Sof(H18A)=Sof(C21A)=
 Sof(H21A)=Sof(C22A)=Sof(H22D)=Sof(H22E)=Sof(H22F)=Sof(C19A)=Sof(H19A)=
 Sof(C20A)=Sof(H20A)=FVAR(1)
 Sof(O3B)=Sof(H3BA)=FVAR(2)
 Sof(O3C)=Sof(H3C)=FVAR(3)
4.a Secondary CH2 refined with riding coordinates:
 C3(H3A,H3B), C1(H1A,H1B)
4.b Aromatic/amide H refined with riding coordinates:
 C5(H5), C6(H6), C8(H8), C11(H11), C12(H12), C15(H15), C9(H9), C14(H14),
 C18A(H18A), C21A(H21A), C19A(H19A), C20A(H20A), C17B(H17B), C19B(H19B),
 C18B(H18B)
4.c Idealised Me refined as rotating group:
 C22A(H22D,H22E,H22F), C22B(H22A,H22B,H22C)
4.d Idealised tetrahedral OH refined as rotating group:
 O1(H1), O2(H2), O3A(H3AA), O3B(H3BA), O3C(H3C)
;

loop_
_space_group_symop_id
_space_group_symop_operation_xyz
1 'x, y, z'
2 '-x+1/2, y+1/2, -z+1/2'
3 '-x, -y, -z'
4 'x-1/2, -y-1/2, z-1/2'

loop_
_atom_site_label
_atom_site_type_symbol
_atom_site_fract_x
_atom_site_fract_y
_atom_site_fract_z
_atom_site_U_iso_or_equiv
_atom_site_adp_type
_atom_site_occupancy
_atom_site_symmetry_multiplicity
_atom_site_calc_flag
_atom_site_disorder_assembly
_atom_site_disorder_group
_atom_site_refinement_flags_posn
O1 O 0.38841(12) 0.66813(15) 0.52368(8) 0.0453(4) Uani 1 1 d . . .
H1 H 0.3978 0.6078 0.5554 0.068 Uiso 1 1 calc . . GR
O2 O 0.90008(16) 1.03491(15) 0.13307(7) 0.0521(4) Uani 1 1 d . . .
H2 H 0.8773 1.1109 0.1223 0.078 Uiso 1 1 calc . . GR
C2 C 0.87764(16) 0.93438(16) 0.46190(9) 0.0261(4) Uani 1 1 d . . .
C3 C 0.87198(16) 1.06066(17) 0.51381(10) 0.0287(4) Uani 1 1 d . . .
H3A H 0.7985 1.1157 0.4970 0.034 Uiso 1 1 calc . . R
H3B H 0.8556 1.0344 0.5675 0.034 Uiso 1 1 calc . . R
C1 C 1.00098(16) 0.85760(16) 0.48952(10) 0.0287(4) Uani 1 1 d . . .
H1A H 0.9869 0.8281 0.5428 0.034 Uiso 1 1 calc . . R
H1B H 1.0117 0.7792 0.4572 0.034 Uiso 1 1 calc . . R
C4 C 0.75020(16) 0.85414(16) 0.47598(9) 0.0269(4) Uani 1 1 d . . .
C5 C 0.74396(17) 0.74192(18) 0.52251(11) 0.0356(5) Uani 1 1 d . . .
H5 H 0.8219 0.7080 0.5433 0.043 Uiso 1 1 calc . . R
C6 C 0.62532(18) 0.67789(19) 0.53932(11) 0.0371(5) Uani 1 1 d . . .
H6 H 0.6247 0.6033 0.5714 0.044 Uiso 1 1 calc . . R
C8 C 0.51219(18) 0.8338(2) 0.45950(11) 0.0406(5) Uani 1 1 d . . .
H8 H 0.4345 0.8647 0.4368 0.049 Uiso 1 1 calc . . R
C11 C 0.84765(18) 1.08878(18) 0.34292(10) 0.0345(5) Uani 1 1 d . . .
H11 H 0.8188 1.1556 0.3764 0.041 Uiso 1 1 calc . . R
C7 C 0.50920(17) 0.72536(18) 0.50837(10) 0.0320(4) Uani 1 1 d . . .
C12 C 0.85115(19) 1.11298(19) 0.26305(11) 0.0378(5) Uani 1 1 d . . .
H12 H 0.8248 1.1951 0.2436 0.045 Uiso 1 1 calc . . R
C13 C 0.89316(18) 1.01639(19) 0.21334(10) 0.0347(5) Uani 1 1 d . . .
C15 C 0.92632(19) 0.87095(19) 0.32122(11) 0.0374(5) Uani 1 1 d . . .
H15 H 0.9514 0.7879 0.3399 0.045 Uiso 1 1 calc . . R
C10 C 0.88605(16) 0.96743(16) 0.37407(10) 0.0268(4) Uani 1 1 d . . .
C9 C 0.63082(18) 0.89696(19) 0.44422(11) 0.0381(5) Uani 1 1 d . . .
H9 H 0.6309 0.9708 0.4115 0.046 Uiso 1 1 calc . . R
C14 C 0.9302(2) 0.8945(2) 0.24175(11) 0.0429(5) Uani 1 1 d . . .
H14 H 0.9578 0.8280 0.2077 0.051 Uiso 1 1 calc . . R
O3A O 0.1661(2) 0.5775(2) 0.43791(12) 0.0513(7) Uani 0.687(3) 1 d A 1 .
H3AA H 0.2342 0.6161 0.4507 0.077 Uiso 0.687(3) 1 calc A 1 GR
C16A C 0.1573(5) 0.5746(5) 0.3612(3) 0.0431(16) Uiso 0.687(3) 1 d A 1 .
C17A C 0.0501(3) 0.5207(3) 0.3241(2) 0.0462(9) Uani 0.687(3) 1 d A 1 .
C18A C 0.0419(8) 0.5201(9) 0.2435(3) 0.0587(18) Uani 0.687(3) 1 d A 1 .
H18A H -0.0321 0.4831 0.2197 0.070 Uiso 0.687(3) 1 calc A 1 R
C21A C 0.2605(4) 0.6296(4) 0.3131(3) 0.0659(11) Uani 0.687(3) 1 d A 1 .
H21A H 0.3343 0.6682 0.3361 0.079 Uiso 0.687(3) 1 calc A 1 R
C22A C -0.0580(7) 0.4681(6) 0.3732(4) 0.0661(15) Uani 0.687(3) 1 d A 1 .
H22D H -0.0219 0.4103 0.4124 0.099 Uiso 0.687(3) 1 calc A 1 GR
H22E H -0.1190 0.4194 0.3412 0.099 Uiso 0.687(3) 1 calc A 1 GR
H22F H -0.1034 0.5406 0.3979 0.099 Uiso 0.687(3) 1 calc A 1 GR
C19A C 0.1397(6) 0.5725(5) 0.1978(3) 0.0760(13) Uani 0.687(3) 1 d A 1 .
H19A H 0.1308 0.5722 0.1437 0.091 Uiso 0.687(3) 1 calc A 1 R
C20A C 0.2498(6) 0.6249(6) 0.2311(3) 0.0827(14) Uani 0.687(3) 1 d A 1 .
H20A H 0.3178 0.6575 0.2000 0.099 Uiso 0.687(3) 1 calc A 1 R
O3B O 0.2884(11) 0.6555(11) 0.3775(6) 0.082(4) Uani 0.183(5) 1 d A 2 .
H3BA H 0.3141 0.7122 0.3467 0.124 Uiso 0.183(5) 1 calc A 2 GR
C17B C 0.0839(10) 0.5308(9) 0.3927(6) 0.072(3) Uiso 0.313(3) 1 d A 2 .
H17B H 0.0879 0.5307 0.4469 0.086 Uiso 0.313(3) 1 calc A 2 R
C21B C 0.1762(10) 0.6068(9) 0.2731(6) 0.068(3) Uiso 0.313(3) 1 d A 2 .
C19B C -0.0237(13) 0.4812(12) 0.2747(7) 0.085(4) Uiso 0.313(3) 1 d A 2 .
H19B H -0.0947 0.4456 0.2471 0.101 Uiso 0.313(3) 1 calc A 2 R
C22B C 0.2787(14) 0.6895(14) 0.2324(9) 0.102(5) Uiso 0.313(3) 1 d A 2 .
H22A H 0.3143 0.7534 0.2684 0.154 Uiso 0.313(3) 1 calc A 2 GR
H22B H 0.2389 0.7350 0.1891 0.154 Uiso 0.313(3) 1 calc A 2 GR
H22C H 0.3485 0.6331 0.2138 0.154 Uiso 0.313(3) 1 calc A 2 GR
C18B C -0.0190(19) 0.467(2) 0.3547(10) 0.100(8) Uiso 0.313(3) 1 d A 2 .
H18B H -0.0818 0.4180 0.3818 0.120 Uiso 0.313(3) 1 calc A 2 R
C16B C 0.1828(10) 0.5957(9) 0.3487(5) 0.033(3) Uiso 0.313(3) 1 d A 2 .
C20B C 0.074(2) 0.546(2) 0.2351(15) 0.075(7) Uiso 0.313(3) 1 d A 2 .
O3C O 0.0783(16) 0.5707(15) 0.1589(7) 0.068(5) Uani 0.130(5) 1 d A 2 .
H3C H 0.1363 0.6255 0.1497 0.101 Uiso 0.130(5) 1 calc A 2 GR

loop_
_atom_site_aniso_label
_atom_site_aniso_U_11
_atom_site_aniso_U_22
_atom_site_aniso_U_33
_atom_site_aniso_U_23
_atom_site_aniso_U_13
_atom_site_aniso_U_12
O1 0.0355(8) 0.0540(9) 0.0464(9) 0.0110(7) -0.0047(7) -0.0108(6)
O2 0.0781(11) 0.0515(9) 0.0266(7) 0.0049(6) 0.0034(7) 0.0062(8)
C2 0.0268(9) 0.0263(9) 0.0251(9) 0.0012(7) -0.0007(8) 0.0033(7)
C3 0.0290(9) 0.0308(9) 0.0263(9) -0.0006(7) -0.0015(8) 0.0056(7)
C1 0.0330(10) 0.0252(9) 0.0278(9) -0.0008(7) -0.0036(8) 0.0042(7)
C4 0.0308(10) 0.0274(9) 0.0226(9) -0.0025(7) -0.0016(8) 0.0020(7)
C5 0.0299(10) 0.0363(10) 0.0407(11) 0.0076(8) -0.0060(9) 0.0023(8)
C6 0.0409(11) 0.0333(10) 0.0370(11) 0.0087(8) -0.0035(9) -0.0015(8)
C8 0.0300(10) 0.0470(12) 0.0449(12) 0.0093(9) -0.0113(9) 0.0001(9)
C11 0.0424(11) 0.0308(10) 0.0303(10) -0.0024(8) -0.0022(9) 0.0063(8)
C7 0.0322(10) 0.0360(10) 0.0278(9) -0.0049(8) -0.0004(8) -0.0050(8)
C12 0.0476(12) 0.0326(10) 0.0332(10) 0.0067(8) -0.0044(9) 0.0050(9)
C13 0.0403(11) 0.0407(11) 0.0232(9) 0.0020(8) 0.0008(8) -0.0019(9)
C15 0.0509(12) 0.0287(10) 0.0325(10) 0.0013(8) -0.0005(9) 0.0078(9)
C10 0.0261(9) 0.0274(9) 0.0269(9) 0.0003(7) -0.0005(8) 0.0006(7)
C9 0.0362(11) 0.0393(11) 0.0389(11) 0.0134(9) -0.0071(9) -0.0033(9)
C14 0.0595(13) 0.0390(11) 0.0302(10) -0.0051(8) 0.0058(10) 0.0095(10)
O3A 0.0486(13) 0.0568(14) 0.0486(13) -0.0054(10) -0.0095(10) 0.0058(10)
C17A 0.0483(19) 0.0371(17) 0.053(2) -0.0019(15) -0.0158(17) 0.0074(15)
C18A 0.067(4) 0.064(4) 0.045(3) -0.007(3) -0.018(3) 0.009(3)
C21A 0.051(2) 0.079(3) 0.068(3) -0.009(2) -0.009(2) -0.005(2)
C22A 0.062(3) 0.053(3) 0.083(3) 0.012(2) -0.009(3) -0.005(2)
C19A 0.094(4) 0.086(3) 0.047(3) -0.002(2) -0.003(3) -0.004(3)
C20A 0.076(3) 0.099(4) 0.073(3) 0.002(3) 0.013(3) -0.012(3)
O3B 0.095(8) 0.084(8) 0.068(8) 0.005(6) -0.038(6) -0.020(6)
O3C 0.093(12) 0.086(11) 0.024(7) 0.011(6) -0.018(7) -0.042(8)

loop_
_atom_type_symbol
_atom_type_description
_atom_type_scat_dispersion_real
_atom_type_scat_dispersion_imag
_atom_type_scat_source
C C 0.0033 0.0016 'International Tables Vol C Tables 4.2.6.8 and 6.1.1.4'
H H 0.0000 0.0000 'International Tables Vol C Tables 4.2.6.8 and 6.1.1.4'
O O 0.0106 0.0060 'International Tables Vol C Tables 4.2.6.8 and 6.1.1.4'

loop_
_geom_angle_atom_site_label_1
_geom_angle_atom_site_label_2
_geom_angle_atom_site_label_3
_geom_angle
_geom_angle_site_symmetry_1
C7 O1 H1 109.5 .
C13 O2 H2 109.5 .
C1 C2 C3 105.37(13) .
C1 C2 C10 111.24(13) .
C4 C2 C3 107.99(13) .
C4 C2 C1 111.47(14) .
C4 C2 C10 108.19(13) .
C10 C2 C3 112.57(13) .
C2 C3 H3A 109.0 .
C2 C3 H3B 109.0 .
H3A C3 H3B 107.8 .
C1 C3 C2 112.88(14) 3_776
C1 C3 H3A 109.0 3_776
C1 C3 H3B 109.0 3_776
C2 C1 H1A 108.9 .
C2 C1 H1B 108.9 .
C3 C1 C2 113.51(14) 3_776
C3 C1 H1A 108.9 3_776
C3 C1 H1B 108.9 3_776
H1A C1 H1B 107.7 .
C5 C4 C2 123.83(15) .
C5 C4 C9 115.97(16) .
C9 C4 C2 120.13(15) .
C4 C5 H5 118.8 .
C4 C5 C6 122.45(16) .
C6 C5 H5 118.8 .
C5 C6 H6 120.1 .
C7 C6 C5 119.72(17) .
C7 C6 H6 120.1 .
C7 C8 H8 120.0 .
C7 C8 C9 119.94(16) .
C9 C8 H8 120.0 .
C12 C11 H11 119.2 .
C10 C11 H11 119.2 .
C10 C11 C12 121.68(17) .
O1 C7 C8 117.90(16) .
C6 C7 O1 122.65(17) .
C6 C7 C8 119.45(17) .
C11 C12 H12 120.0 .
C13 C12 C11 119.91(17) .
C13 C12 H12 120.0 .
C12 C13 O2 122.63(16) .
C12 C13 C14 120.18(17) .
C14 C13 O2 117.19(16) .
C10 C15 H15 119.0 .
C14 C15 H15 119.0 .
C14 C15 C10 122.04(17) .
C11 C10 C2 123.28(15) .
C11 C10 C15 116.55(16) .
C15 C10 C2 120.06(15) .
C4 C9 H9 118.8 .
C8 C9 C4 122.41(17) .
C8 C9 H9 118.8 .
C13 C14 C15 119.62(17) .
C13 C14 H14 120.2 .
C15 C14 H14 120.2 .
O3A C16A C17A 121.7(5) .
O3A C16A C21A 120.9(4) .
C17A C16A C21A 117.4(4) .
C16A C17A C18A 120.8(5) .
C16A C17A C22A 117.6(4) .
C18A C17A C22A 121.5(5) .
C17A C18A H18A 119.1 .
C19A C18A C17A 121.8(7) .
C19A C18A H18A 119.1 .
C16A C21A H21A 119.9 .
C20A C21A C16A 120.2(4) .
C20A C21A H21A 119.9 .
C18A C19A H19A 119.9 .
C20A C19A C18A 120.1(6) .
C20A C19A H19A 119.9 .
C21A C20A H20A 120.2 .
C19A C20A C21A 119.6(5) .
C19A C20A H20A 120.2 .
C16B O3B H3BA 109.5 .
C18B C17B H17B 120.1 .
C18B C17B C16B 119.7(12) .
C16B C17B H17B 120.1 .
C16B C21B C22B 118.3(11) .
C16B C21B C20B 118.4(14) .
C20B C21B C22B 123.3(14) .
C18B C19B H19B 119.5 .
C20B C19B H19B 119.5 .
C20B C19B C18B 121.0(18) .
C21B C22B H22A 109.5 .
C21B C22B H22B 109.5 .
C21B C22B H22C 109.5 .
H22A C22B H22B 109.5 .
H22A C22B H22C 109.5 .
H22B C22B H22C 109.5 .
C17B C18B H18B 121.7 .
C19B C18B C17B 116.5(17) .
C19B C18B H18B 121.7 .
O3B C16B C17B 125.7(9) .
C21B C16B O3B 112.0(11) .
C21B C16B C17B 122.3(9) .
C21B C20B C19B 122(2) .
O3C C20B C21B 111.3(16) .
O3C C20B C19B 126.6(15) .
C20B O3C H3C 109.5 .

loop_
_geom_bond_atom_site_label_1
_geom_bond_atom_site_label_2
_geom_bond_distance
_geom_bond_site_symmetry_2
O1 H1 0.8200 .
O1 C7 1.375(2) .
O2 H2 0.8200 .
O2 C13 1.389(2) .
C2 C3 1.552(2) .
C2 C1 1.541(2) .
C2 C4 1.539(2) .
C2 C10 1.542(2) .
C3 H3A 0.9700 .
C3 H3B 0.9700 .
C3 C1 1.526(2) 3_776
C1 C3 1.526(2) 3_776
C1 H1A 0.9700 .
C1 H1B 0.9700 .
C4 C5 1.384(2) .
C4 C9 1.392(2) .
C5 H5 0.9300 .
C5 C6 1.392(3) .
C6 H6 0.9300 .
C6 C7 1.373(2) .
C8 H8 0.9300 .
C8 C7 1.376(3) .
C8 C9 1.382(3) .
C11 H11 0.9300 .
C11 C12 1.389(2) .
C11 C10 1.388(2) .
C12 H12 0.9300 .
C12 C13 1.360(3) .
C13 C14 1.372(3) .
C15 H15 0.9300 .
C15 C10 1.388(2) .
C15 C14 1.382(3) .
C9 H9 0.9300 .
C14 H14 0.9300 .
O3A H3AA 0.8200 .
O3A C16A 1.316(5) .
C16A C17A 1.369(5) .
C16A C21A 1.440(7) .
C17A C18A 1.381(6) .
C17A C22A 1.477(9) .
C18A H18A 0.9300 .
C18A C19A 1.367(10) .
C21A H21A 0.9300 .
C21A C20A 1.408(6) .
C22A H22D 0.9600 .
C22A H22E 0.9600 .
C22A H22F 0.9600 .
C19A H19A 0.9300 .
C19A C20A 1.357(7) .
C20A H20A 0.9300 .
O3B H3BA 0.8200 .
O3B C16B 1.320(13) .
C17B H17B 0.9300 .
C17B C18B 1.382(14) .
C17B C16B 1.412(11) .
C21B C22B 1.501(16) .
C21B C16B 1.301(10) .
C21B C20B 1.361(13) .
C19B H19B 0.9300 .
C19B C18B 1.379(14) .
C19B C20B 1.368(15) .
C22B H22A 0.9600 .
C22B H22B 0.9600 .
C22B H22C 0.9600 .
C18B H18B 0.9300 .
C20B O3C 1.33(3) .
O3C H3C 0.8200 .

loop_
_geom_torsion_atom_site_label_1
_geom_torsion_atom_site_label_2
_geom_torsion_atom_site_label_3
_geom_torsion_atom_site_label_4
_geom_torsion
_geom_torsion_site_symmetry_4
O2 C13 C14 C15 179.47(18) .
C2 C4 C5 C6 174.54(16) .
C2 C4 C9 C8 -175.42(17) .
C3 C2 C1 C3 -55.99(19) 3_776
C3 C2 C4 C5 -102.06(19) .
C3 C2 C4 C9 74.69(19) .
C3 C2 C10 C11 -20.8(2) .
C3 C2 C10 C15 163.08(15) .
C1 C2 C3 C1 55.59(19) 3_776
C1 C2 C4 C5 13.2(2) .
C1 C2 C4 C9 -170.02(16) .
C1 C2 C10 C11 -138.82(17) .
C1 C2 C10 C15 45.1(2) .
C4 C2 C3 C1 174.82(13) 3_776
C4 C2 C1 C3 -172.88(14) 3_776
C4 C2 C10 C11 98.44(19) .
C4 C2 C10 C15 -77.67(19) .
C4 C5 C6 C7 0.8(3) .
C5 C4 C9 C8 1.6(3) .
C5 C6 C7 O1 -178.90(17) .
C5 C6 C7 C8 1.6(3) .
C11 C12 C13 O2 -179.38(17) .
C11 C12 C13 C14 1.0(3) .
C7 C8 C9 C4 0.7(3) .
C12 C11 C10 C2 -177.11(16) .
C12 C11 C10 C15 -0.9(3) .
C12 C13 C14 C15 -0.9(3) .
C10 C2 C3 C1 -65.82(17) 3_776
C10 C2 C1 C3 66.27(18) 3_776
C10 C2 C4 C5 135.84(17) .
C10 C2 C4 C9 -47.4(2) .
C10 C11 C12 C13 -0.1(3) .
C10 C15 C14 C13 -0.2(3) .
C9 C4 C5 C6 -2.3(3) .
C9 C8 C7 O1 178.14(17) .
C9 C8 C7 C6 -2.3(3) .
C14 C15 C10 C2 177.35(17) .
C14 C15 C10 C11 1.0(3) .
O3A C16A C17A C18A 179.2(5) .
O3A C16A C17A C22A 1.4(6) .
O3A C16A C21A C20A 179.6(4) .
C16A C17A C18A C19A 0.2(9) .
C16A C21A C20A C19A 2.3(7) .
C17A C16A C21A C20A -0.9(6) .
C17A C18A C19A C20A 1.2(9) .
C18A C19A C20A C21A -2.4(8) .
C21A C16A C17A C18A -0.3(6) .
C21A C16A C17A C22A -178.0(4) .
C22A C17A C18A C19A 177.8(5) .
C22B C21B C16B O3B -4.1(14) .
C22B C21B C16B C17B 173.8(9) .
C22B C21B C20B C19B -174.3(17) .
C22B C21B C20B O3C 0(3) .
C18B C17B C16B O3B -177.4(15) .
C18B C17B C16B C21B 5.1(17) .
C18B C19B C20B C21B -4(4) .
C18B C19B C20B O3C -177(2) .
C16B C17B C18B C19B -5(2) .
C16B C21B C20B C19B 4(3) .
C16B C21B C20B O3C 177.6(15) .
C20B C21B C16B O3B 178.0(16) .
C20B C21B C16B C17B -4.1(19) .
C20B C19B C18B C17B 5(3) .
